data_7048839
loop_
_publ_author_name
'Lin, Jian'
'Liu, Qi'
'Yue, Zenghui'
'Diefenbach, Kariem'
'Cheng, Liwei'
'Lin, Yuejian'
'Wang, Jian-Qiang'

_publ_section_title
;
 Expansion of the structural diversity of f-element bearing molybdate
 iodates: synthesis, structures, and optical properties.
;
_journal_issue 15
_journal_name_full 'Dalton transactions (Cambridge, England : 2003)'
_journal_page_first 4823
_journal_page_last 4829
_journal_paper_doi 10.1039/c8dt05120h
_journal_volume 48
_journal_year 2019
_chemical_formula_moiety IMo2O12Tb
_chemical_formula_sum 'I Mo2 O12 Tb'
_chemical_formula_weight 669.70
_chemical_melting_point ?
_chemical_name_common 'Terbium molybdate iodate'
_space_group_crystal_system monoclinic
_space_group_IT_number 14
_space_group_name_Hall '-P 2yn'
_space_group_name_H-M_alt 'P 1 21/n 1'
_symmetry_space_group_name_Hall '-P 2yn'
_symmetry_space_group_name_H-M 'P 1 21/n 1'
_audit_creation_method SHELXL-2014/7
_audit_update_record
;
2018-12-20 deposited with the CCDC.
2019-02-01 downloaded from the CCDC.
;
_cell_angle_alpha 90
_cell_angle_beta 92.142(4)
_cell_angle_gamma 90
_cell_formula_units_Z 4
_cell_length_a 7.5995(12)
_cell_length_b 11.3847(18)
_cell_length_c 11.3300(19)
_cell_measurement_reflns_used 2240
_cell_measurement_temperature 173(2)
_cell_measurement_theta_max 27.535
_cell_measurement_theta_min 2.537
_cell_volume 979.6(3)
_computing_cell_refinement 'Bruker SAINT'
_computing_data_collection 'Bruker APEX2'
_computing_data_reduction 'Bruker SAINT'
_computing_molecular_graphics 'Bruker SHELXTL'
_computing_publication_material 'Bruker SHELXTL'
_computing_structure_refinement 'SHELXL-2014/7 (Sheldrick, 2014)'
_diffrn_ambient_temperature 173(2)
_diffrn_measured_fraction_theta_full 0.999
_diffrn_measured_fraction_theta_max 0.996
_diffrn_measurement_device_type 'Bruker APEX-II'
_diffrn_measurement_method '0.5 wide w/ exposures'
_diffrn_radiation_type MoK\a
_diffrn_radiation_wavelength 0.71073
_diffrn_reflns_av_R_equivalents 0.0642
_diffrn_reflns_av_unetI/netI 0.0322
_diffrn_reflns_Laue_measured_fraction_full 0.999
_diffrn_reflns_Laue_measured_fraction_max 0.996
_diffrn_reflns_limit_h_max 9
_diffrn_reflns_limit_h_min -9
_diffrn_reflns_limit_k_max 14
_diffrn_reflns_limit_k_min -14
_diffrn_reflns_limit_l_max 14
_diffrn_reflns_limit_l_min -14
_diffrn_reflns_number 19220
_diffrn_reflns_point_group_measured_fraction_full 0.999
_diffrn_reflns_point_group_measured_fraction_max 0.996
_diffrn_reflns_theta_full 25.242
_diffrn_reflns_theta_max 27.535
_diffrn_reflns_theta_min 2.537
_diffrn_source 'Turbo X-ray Source'
_exptl_absorpt_coefficient_mu 12.871
_exptl_absorpt_correction_T_max 0.879
_exptl_absorpt_correction_T_min 0.742
_exptl_absorpt_correction_type multi-scan
_exptl_absorpt_process_details SHELTXPREP
_exptl_crystal_colour Colerless
_exptl_crystal_density_diffrn 4.541
_exptl_crystal_density_meas ?
_exptl_crystal_density_method 'Not measured'
_exptl_crystal_description Tablet
_exptl_crystal_F_000 1192
_exptl_crystal_size_max 0.04
_exptl_crystal_size_mid 0.02
_exptl_crystal_size_min 0.01
_refine_diff_density_max 2.165
_refine_diff_density_min -3.028
_refine_diff_density_rms 0.522
_refine_ls_extinction_coef 0.0124(6)
_refine_ls_extinction_expression Fc^*^=kFc[1+0.001xFc^2^\l^3^/sin(2\q)]^-1/4^
_refine_ls_extinction_method 'SHELXL-2014/7 (Sheldrick 2014'
_refine_ls_goodness_of_fit_ref 1.216
_refine_ls_hydrogen_treatment undef
_refine_ls_matrix_type full
_refine_ls_number_parameters 146
_refine_ls_number_reflns 2240
_refine_ls_number_restraints 42
_refine_ls_restrained_S_all 1.220
_refine_ls_R_factor_all 0.0333
_refine_ls_R_factor_gt 0.0319
_refine_ls_shift/su_max 0.000
_refine_ls_shift/su_mean 0.000
_refine_ls_structure_factor_coef Fsqd
_refine_ls_weighting_details 'w=1/[\s^2^(Fo^2^)+(0.0629P)^2^+17.1718P] where P=(Fo^2^+2Fc^2^)/3'
_refine_ls_weighting_scheme calc
_refine_ls_wR_factor_gt 0.1110
_refine_ls_wR_factor_ref 0.1143
_reflns_Friedel_coverage 0.000
_reflns_number_gt 2196
_reflns_number_total 2240
_reflns_threshold_expression 'I > 2\s(I)'
_cod_data_source_file c8dt05120h2.cif
_cod_data_source_block Tb
_cod_depositor_comments
;
The following automatic conversions were performed:

'_chemical_melting_point' value 'N/A' was changed to '?' - the value
is undefined or not given.

'_exptl_crystal_density_meas' value 'Not measured' was changed to '?'
- the value is perceived as not measured.

Automatic conversion script
Id: cif_fix_values 4973 2017-02-22 13:04:09Z antanas 

 Adding full bibliography for 7048837--7048847.cif.
;
_cod_database_code 7048839
_shelx_shelxl_version_number 2014/7
_shelx_space_group_comment
;
The symmetry employed for this shelxl refinement is uniquely defined
by the following loop, which should always be used as a source of
symmetry information in preference to the above space-group names.
They are only intended as comments.
;

loop_
_space_group_symop_operation_xyz
'x, y, z'
'-x+1/2, y+1/2, -z+1/2'
'-x, -y, -z'
'x-1/2, -y-1/2, z-1/2'

loop_
_atom_site_label
_atom_site_type_symbol
_atom_site_fract_x
_atom_site_fract_y
_atom_site_fract_z
_atom_site_U_iso_or_equiv
_atom_site_adp_type
_atom_site_occupancy
_atom_site_site_symmetry_order
_atom_site_calc_flag
_atom_site_refinement_flags_adp
Tb1 Tb 0.57996(5) 0.25621(3) 0.11526(3) 0.00375(18) Uani 1 1 d .
I1 I 0.38725(7) 0.10735(4) 0.40035(5) 0.0053(2) Uani 1 1 d .
Mo1 Mo 0.59803(10) 0.59747(6) 0.20397(6) 0.0046(2) Uani 1 1 d U
Mo2 Mo 0.63917(10) 0.91179(6) 0.16785(6) 0.0039(2) Uani 1 1 d U
O1 O 0.7057(9) 0.7511(5) 0.2197(6) 0.0068(12) Uani 1 1 d U
O2 O 0.6522(8) 0.4372(5) 0.1987(5) 0.0053(11) Uani 1 1 d .
O3 O 0.6978(8) 1.0719(5) 0.1600(5) 0.0064(12) Uani 1 1 d .
O4 O 0.4959(9) 0.6216(5) 0.0655(6) 0.0095(12) Uani 1 1 d .
O5 O 0.5439(9) 0.8727(6) 0.0308(6) 0.0099(12) Uani 1 1 d .
O6 O 0.3430(8) 0.2113(6) 0.5180(6) 0.0106(13) Uani 1 1 d U
O7 O 0.6184(8) 0.0736(6) 0.4368(5) 0.0071(12) Uani 1 1 d U
O8 O 0.4258(10) 0.6044(6) 0.2951(6) 0.0159(15) Uani 1 1 d .
O9 O 0.4579(9) 0.9244(6) 0.2519(6) 0.0123(13) Uani 1 1 d .
O10 O 0.4202(9) 0.2133(6) 0.2853(6) 0.0133(13) Uani 1 1 d U
OW1 O 0.2878(9) 0.3159(8) 0.1081(6) 0.0209(16) Uani 1 1 d U
OW2 O 0.8984(10) 0.8965(6) 0.0607(6) 0.0152(14) Uani 1 1 d .

loop_
_atom_site_aniso_label
_atom_site_aniso_U_11
_atom_site_aniso_U_22
_atom_site_aniso_U_33
_atom_site_aniso_U_23
_atom_site_aniso_U_13
_atom_site_aniso_U_12
Tb1 0.0060(3) 0.0036(3) 0.0015(3) 0.00003(12) -0.00189(16) -0.00022(12)
I1 0.0053(3) 0.0078(3) 0.0026(3) 0.00020(17) -0.0010(2) -0.00028(18)
Mo1 0.0066(4) 0.0030(3) 0.0038(4) 0.0005(2) -0.0040(3) 0.0002(2)
Mo2 0.0060(4) 0.0029(3) 0.0024(3) -0.0006(2) -0.0030(3) 0.0002(2)
O1 0.012(3) 0.004(3) 0.005(3) 0.0025(18) -0.001(2) -0.0011(19)
O2 0.002(3) 0.007(3) 0.007(3) 0.000(2) 0.001(2) 0.002(2)
O3 0.008(3) 0.005(3) 0.006(3) -0.001(2) -0.003(2) -0.003(2)
O4 0.010(3) 0.009(3) 0.009(3) 0.001(2) -0.003(2) 0.000(2)
O5 0.009(3) 0.010(3) 0.010(3) 0.000(2) -0.004(2) -0.002(2)
O6 0.009(3) 0.013(3) 0.010(3) -0.002(2) 0.007(2) -0.001(2)
O7 0.003(3) 0.014(3) 0.004(3) 0.002(2) -0.001(2) 0.001(2)
O8 0.020(4) 0.012(3) 0.015(4) 0.001(3) -0.002(3) -0.001(3)
O9 0.010(3) 0.012(3) 0.014(3) -0.003(3) -0.001(3) -0.002(2)
O10 0.010(3) 0.019(3) 0.011(3) 0.006(2) 0.001(2) -0.002(2)
OW1 0.008(3) 0.042(4) 0.014(3) 0.010(3) 0.002(3) 0.010(3)
OW2 0.020(4) 0.015(3) 0.011(3) -0.001(3) 0.004(3) 0.001(3)

loop_
_atom_type_symbol
_atom_type_description
_atom_type_scat_dispersion_real
_atom_type_scat_dispersion_imag
_atom_type_scat_source
O O 0.0106 0.0060 'International Tables Vol C Tables 4.2.6.8 and 6.1.1.4'
Mo Mo -1.6832 0.6857 'International Tables Vol C Tables 4.2.6.8 and 6.1.1.4'
I I -0.4742 1.8119 'International Tables Vol C Tables 4.2.6.8 and 6.1.1.4'
Tb Tb -0.1723 4.1537 'International Tables Vol C Tables 4.2.6.8 and 6.1.1.4'

loop_
_geom_angle_atom_site_label_1
_geom_angle_atom_site_label_2
_geom_angle_atom_site_label_3
_geom_angle
_geom_angle_site_symmetry_1
_geom_angle_site_symmetry_3
O2 Tb1 O3 128.8(2) . 1_545
O2 Tb1 OW1 88.0(3) . .
O3 Tb1 OW1 129.1(3) 1_545 .
O2 Tb1 O6 81.9(2) . 4_665
O3 Tb1 O6 85.2(2) 1_545 4_665
OW1 Tb1 O6 140.1(2) . 4_665
O2 Tb1 O10 88.4(2) . .
O3 Tb1 O10 80.9(2) 1_545 .
OW1 Tb1 O10 64.5(2) . .
O6 Tb1 O10 152.4(2) 4_665 .
O2 Tb1 O5 155.6(2) . 3_665
O3 Tb1 O5 74.6(2) 1_545 3_665
OW1 Tb1 O5 78.7(3) . 3_665
O6 Tb1 O5 95.3(2) 4_665 3_665
O10 Tb1 O5 103.7(2) . 3_665
O2 Tb1 O1 64.39(19) . 2_645
O3 Tb1 O1 64.59(19) 1_545 2_645
OW1 Tb1 O1 130.2(2) . 2_645
O6 Tb1 O1 78.9(2) 4_665 2_645
O10 Tb1 O1 73.7(2) . 2_645
O5 Tb1 O1 139.1(2) 3_665 2_645
O2 Tb1 O4 83.4(2) . 3_665
O3 Tb1 O4 138.3(2) 1_545 3_665
OW1 Tb1 O4 67.7(2) . 3_665
O6 Tb1 O4 72.9(2) 4_665 3_665
O10 Tb1 O4 131.7(2) . 3_665
O5 Tb1 O4 72.7(2) 3_665 3_665
O1 Tb1 O4 139.7(2) 2_645 3_665
O2 Tb1 Mo1 93.92(15) . 2_645
O3 Tb1 Mo1 34.94(15) 1_545 2_645
OW1 Tb1 Mo1 142.45(18) . 2_645
O6 Tb1 Mo1 76.96(16) 4_665 2_645
O10 Tb1 Mo1 78.04(17) . 2_645
O5 Tb1 Mo1 109.11(16) 3_665 2_645
O1 Tb1 Mo1 29.97(13) 2_645 2_645
O4 Tb1 Mo1 149.78(15) 3_665 2_645
O10 I1 O6 97.4(3) . .
O10 I1 O7 98.4(3) . .
O6 I1 O7 100.0(3) . .
O8 Mo1 O4 102.3(3) . .
O8 Mo1 O2 103.9(3) . .
O4 Mo1 O2 102.4(3) . .
O8 Mo1 O1 103.6(3) . .
O4 Mo1 O1 96.5(3) . .
O2 Mo1 O1 142.3(3) . .
O8 Mo1 O3 97.0(3) . 2_645
O4 Mo1 O3 160.6(3) . 2_645
O2 Mo1 O3 74.9(2) . 2_645
O1 Mo1 O3 76.5(3) . 2_645
O8 Mo1 Tb1 98.8(2) . 2_655
O4 Mo1 Tb1 134.3(2) . 2_655
O2 Mo1 Tb1 111.13(18) . 2_655
O1 Mo1 Tb1 38.89(19) . 2_655
O3 Mo1 Tb1 38.03(16) 2_645 2_655
O9 Mo2 O5 101.6(3) . .
O9 Mo2 O3 98.2(3) . .
O5 Mo2 O3 107.2(3) . .
O9 Mo2 O1 96.5(3) . .
O5 Mo2 O1 97.0(3) . .
O3 Mo2 O1 148.4(3) . .
O9 Mo2 O2 100.6(3) . 2_655
O5 Mo2 O2 157.2(3) . 2_655
O3 Mo2 O2 74.7(2) . 2_655
O1 Mo2 O2 75.2(3) . 2_655
O9 Mo2 OW2 177.0(3) . .
O5 Mo2 OW2 81.4(3) . .
O3 Mo2 OW2 81.0(3) . .
O1 Mo2 OW2 82.9(3) . .
O2 Mo2 OW2 76.5(2) 2_655 .
Mo1 O1 Mo2 134.8(4) . .
Mo1 O1 Tb1 111.1(3) . 2_655
Mo2 O1 Tb1 111.2(3) . 2_655
Mo1 O2 Mo2 105.3(3) . 2_645
Mo1 O2 Tb1 145.9(3) . .
Mo2 O2 Tb1 108.7(2) 2_645 .
Mo2 O3 Mo1 105.2(3) . 2_655
Mo2 O3 Tb1 142.6(3) . 1_565
Mo1 O3 Tb1 107.0(2) 2_655 1_565
Mo1 O4 Tb1 153.6(3) . 3_665
Mo2 O5 Tb1 156.3(4) . 3_665
I1 O6 Tb1 129.0(3) . 4_566
I1 O10 Tb1 144.8(4) . .

loop_
_geom_bond_atom_site_label_1
_geom_bond_atom_site_label_2
_geom_bond_distance
_geom_bond_site_symmetry_2
Tb1 O2 2.324(6) .
Tb1 O3 2.330(6) 1_545
Tb1 OW1 2.320(7) .
Tb1 O6 2.347(6) 4_665
Tb1 O10 2.366(7) .
Tb1 O5 2.380(6) 3_665
Tb1 O1 2.434(7) 2_645
Tb1 O4 2.524(6) 3_665
Tb1 Mo1 3.6159(9) 2_645
I1 O10 1.801(7) .
I1 O6 1.824(6) .
I1 O7 1.830(6) .
Mo1 O8 1.699(8) .
Mo1 O4 1.746(6) .
Mo1 O2 1.872(6) .
Mo1 O1 1.937(6) .
Mo1 O3 2.166(6) 2_645
Mo1 Tb1 3.6160(9) 2_655
Mo2 O9 1.710(7) .
Mo2 O5 1.746(6) .
Mo2 O3 1.879(6) .
Mo2 O1 1.981(6) .
Mo2 O2 2.169(6) 2_655
Mo2 OW2 2.359(7) .
O1 Tb1 2.434(7) 2_655
O2 Mo2 2.169(6) 2_645
O3 Mo1 2.166(6) 2_655
O3 Tb1 2.330(6) 1_565
O4 Tb1 2.524(6) 3_665
O5 Tb1 2.380(6) 3_665
O6 Tb1 2.348(6) 4_566
